data_4078836
loop_
_publ_author_name
'Sch\"adle, Dorothea'
'Sch\"adle, Christoph'
'T\"ornroos, Karl W.'
'Anwander, Reiner'

_publ_section_title
;
 Organoaluminum-Assisted Formation of Rare-Earth Metal Imide Complexes
;
_journal_issue 14
_journal_name_full Organometallics
_journal_page_first 5101
_journal_paper_doi 10.1021/om300443x
_journal_volume 31
_journal_year 2012
_chemical_formula_moiety 'C44 H82 Al2 Lu2 N2'
_chemical_formula_sum 'C44 H82 Al2 Lu2 N2'
_chemical_formula_weight 1043.02
_chemical_name_systematic
; 
 ? 
;
_space_group_IT_number 15
_symmetry_cell_setting monoclinic
_symmetry_space_group_name_Hall '-C 2yc'
_symmetry_space_group_name_H-M 'C 1 2/c 1'
_atom_sites_solution_hydrogens geom
_atom_sites_solution_primary direct
_atom_sites_solution_secondary difmap
_audit_creation_method SHELXL-97
_cell_angle_alpha 90.00
_cell_angle_beta 111.435(2)
_cell_angle_gamma 90.00
_cell_formula_units_Z 4
_cell_length_a 23.9903(9)
_cell_length_b 11.7282(5)
_cell_length_c 20.4162(8)
_cell_measurement_temperature 100(2)
_cell_volume 5347.0(4)
_computing_cell_refinement
;
Bruker (2008). SAINT, version 7.56A, Bruker AXS Inc., Madison, 
Wisconsin, USA.
;
_computing_data_collection
;
Bruker (2008). APEX2, version 2008.5-0, Bruker AXS Inc., Madison, 
Wisconsin, USA.
;
_computing_data_reduction
;
Bruker (2008). SAINT, version 7.56A, Bruker AXS Inc., Madison, 
Wisconsin, USA.
;
_computing_molecular_graphics
;
Brandenburg, K. (2009). DIAMOND. Version 3.2c. Crystal Impact GbR, Bonn, 
Germany.
;
_computing_publication_material
;
Bruker AXS (2008). SHELXTL. Version 2008/1. Bruker AXS Inc., Madison, 
Wisconsin, USA.
;
_computing_structure_refinement
;
Sheldrick, G. M. (2008). Acta Crystallographica, A64, 112-122.
;
_computing_structure_solution
;     
Sheldrick, G. M. (2008). Acta Crystallographica, A64, 112-122.
;
_diffrn_ambient_temperature 100(2)
_diffrn_measured_fraction_theta_full 0.998
_diffrn_measured_fraction_theta_max 0.998
_diffrn_radiation_monochromator graphite
_diffrn_radiation_source 'fine-focus sealed tube'
_diffrn_radiation_type MoK\a
_diffrn_radiation_wavelength 0.71073
_diffrn_reflns_av_R_equivalents 0.0446
_diffrn_reflns_av_sigmaI/netI 0.0177
_diffrn_reflns_limit_h_max 34
_diffrn_reflns_limit_h_min -34
_diffrn_reflns_limit_k_max 16
_diffrn_reflns_limit_k_min -16
_diffrn_reflns_limit_l_max 29
_diffrn_reflns_limit_l_min -29
_diffrn_reflns_number 121118
_diffrn_reflns_theta_full 30.54
_diffrn_reflns_theta_max 30.54
_diffrn_reflns_theta_min 1.82
_exptl_absorpt_coefficient_mu 3.729
_exptl_absorpt_correction_T_max 0.5868
_exptl_absorpt_correction_T_min 0.4474
_exptl_absorpt_correction_type multi-scan
_exptl_absorpt_process_details
;
SADABS version 2008/1, G.M Sheldrick, University of 
G\"ttingen, Germany, 2008.
;
_exptl_crystal_density_diffrn 1.296
_exptl_crystal_density_method 'not measured'
_exptl_crystal_F_000 2112
_exptl_crystal_size_max 0.26
_exptl_crystal_size_mid 0.18
_exptl_crystal_size_min 0.16
_platon_squeeze_details
;
One rotationally disordered toluene on a 2-fold position 
has been removed by using Squeeze
;
_refine_diff_density_max 0.931
_refine_diff_density_min -0.532
_refine_diff_density_rms 0.080
_refine_ls_extinction_method none
_refine_ls_goodness_of_fit_ref 1.065
_refine_ls_hydrogen_treatment mixed
_refine_ls_matrix_type full
_refine_ls_number_parameters 263
_refine_ls_number_reflns 8167
_refine_ls_number_restraints 18
_refine_ls_restrained_S_all 1.065
_refine_ls_R_factor_all 0.0216
_refine_ls_R_factor_gt 0.0171
_refine_ls_shift/su_max 0.008
_refine_ls_shift/su_mean 0.000
_refine_ls_structure_factor_coef Fsqd
_refine_ls_weighting_details 'calc w=1/[\s^2^(Fo^2^)+(0.0138P)^2^+8.1874P] where P=(Fo^2^+2Fc^2^)/3'
_refine_ls_weighting_scheme calc
_refine_ls_wR_factor_gt 0.0372
_refine_ls_wR_factor_ref 0.0384
_reflns_number_gt 7296
_reflns_number_total 8167
_reflns_threshold_expression I>2\s(I)
_cod_data_source_file om300443x_si_001.cif
_cod_data_source_block Compound5d
_cod_original_sg_symbol_H-M 'C 2/c'
_cod_database_code 4078836

loop_
_symmetry_equiv_pos_as_xyz
'x, y, z'
'-x, y, -z+1/2'
'x+1/2, y+1/2, z'
'-x+1/2, y+1/2, -z+1/2'
'-x, -y, -z'
'x, -y, z-1/2'
'-x+1/2, -y+1/2, -z'
'x+1/2, -y+1/2, z-1/2'

loop_
_atom_site_label
_atom_site_type_symbol
_atom_site_fract_x
_atom_site_fract_y
_atom_site_fract_z
_atom_site_U_iso_or_equiv
_atom_site_adp_type
_atom_site_occupancy
_atom_site_symmetry_multiplicity
_atom_site_calc_flag
_atom_site_refinement_flags
Lu1 Lu 0.275155(3) 0.657403(6) 0.961172(3) 0.01232(2) Uani 1 1 d .
Al1 Al 0.37001(2) 0.47644(5) 0.98036(3) 0.01874(10) Uani 1 1 d .
N1 N 0.26045(6) 0.84681(12) 0.96050(7) 0.0130(2) Uani 1 1 d .
C1 C 0.38499(8) 0.64697(16) 1.01092(10) 0.0224(4) Uani 1 1 d D
H1A H 0.4275(7) 0.6271(19) 1.0324(11) 0.034 Uiso 1 1 d D
H1B H 0.3757(10) 0.6839(19) 1.0490(10) 0.034 Uiso 1 1 d D
H1C H 0.3829(10) 0.7103(17) 0.9772(10) 0.034 Uiso 1 1 d D
C2 C 0.28210(8) 0.46050(16) 0.91193(10) 0.0215(3) Uani 1 1 d D
H2A H 0.2698(9) 0.4992(17) 0.8653(9) 0.032 Uiso 1 1 d D
H2B H 0.2460(8) 0.4592(18) 0.9246(11) 0.032 Uiso 1 1 d D
H2C H 0.2891(10) 0.3799(13) 0.9010(11) 0.032 Uiso 1 1 d D
C3 C 0.38132(10) 0.3880(2) 1.06610(11) 0.0333(5) Uani 1 1 d .
H3A H 0.3703 0.3083 1.0535 0.050 Uiso 1 1 calc R
H3B H 0.3559 0.4196 1.0899 0.050 Uiso 1 1 calc R
H3C H 0.4234 0.3921 1.0977 0.050 Uiso 1 1 calc R
C4 C 0.42108(9) 0.44191(19) 0.92616(11) 0.0292(4) Uani 1 1 d .
H4A H 0.4629 0.4364 0.9583 0.044 Uiso 1 1 calc R
H4B H 0.4171 0.5028 0.8919 0.044 Uiso 1 1 calc R
H4C H 0.4086 0.3693 0.9014 0.044 Uiso 1 1 calc R
C5 C 0.28587(7) 0.85505(13) 0.91014(8) 0.0130(3) Uani 1 1 d .
C6 C 0.26363(7) 0.78412(14) 0.84775(8) 0.0137(3) Uani 1 1 d .
C7 C 0.30195(7) 0.75838(14) 0.81144(8) 0.0153(3) Uani 1 1 d .
H7 H 0.2890 0.7042 0.7743 0.018 Uiso 1 1 calc R
C8 C 0.35752(7) 0.80850(14) 0.82753(8) 0.0156(3) Uani 1 1 d .
C9 C 0.37165(7) 0.89712(15) 0.87742(9) 0.0170(3) Uani 1 1 d .
H9 H 0.4065 0.9412 0.8838 0.020 Uiso 1 1 calc R
C10 C 0.33801(7) 0.92417(14) 0.91776(8) 0.0145(3) Uani 1 1 d .
C11 C 0.19524(7) 0.76255(15) 0.80996(8) 0.0165(3) Uani 1 1 d .
C12 C 0.16452(8) 0.87944(17) 0.80287(11) 0.0249(4) Uani 1 1 d .
H12A H 0.1214 0.8707 0.7772 0.037 Uiso 1 1 calc R
H12B H 0.1810 0.9316 0.7771 0.037 Uiso 1 1 calc R
H12C H 0.1716 0.9105 0.8498 0.037 Uiso 1 1 calc R
C13 C 0.16663(7) 0.67981(15) 0.84665(9) 0.0178(3) Uani 1 1 d D
H13A H 0.1705(9) 0.7047(18) 0.8937(8) 0.027 Uiso 1 1 d D
H13B H 0.1828(8) 0.6024(13) 0.8496(10) 0.027 Uiso 1 1 d D
H13C H 0.1225(6) 0.6727(17) 0.8195(10) 0.027 Uiso 1 1 d D
C14 C 0.18040(8) 0.71442(19) 0.73549(9) 0.0255(4) Uani 1 1 d .
H14A H 0.1987 0.6390 0.7385 0.038 Uiso 1 1 calc R
H14B H 0.1961 0.7657 0.7085 0.038 Uiso 1 1 calc R
H14C H 0.1369 0.7079 0.7120 0.038 Uiso 1 1 calc R
C15 C 0.39883(7) 0.78148(15) 0.78780(9) 0.0180(3) Uani 1 1 d .
C16 C 0.39212(9) 0.87666(19) 0.73343(11) 0.0282(4) Uani 1 1 d .
H16A H 0.3507 0.8784 0.6997 0.042 Uiso 1 1 calc R
H16B H 0.4193 0.8618 0.7084 0.042 Uiso 1 1 calc R
H16C H 0.4021 0.9503 0.7576 0.042 Uiso 1 1 calc R
C17 C 0.38273(10) 0.66800(18) 0.74856(12) 0.0310(4) Uani 1 1 d .
H17A H 0.3836 0.6072 0.7818 0.046 Uiso 1 1 calc R
H17B H 0.4118 0.6510 0.7264 0.046 Uiso 1 1 calc R
H17C H 0.3425 0.6731 0.7123 0.046 Uiso 1 1 calc R
C18 C 0.46407(8) 0.77460(19) 0.83861(10) 0.0278(4) Uani 1 1 d .
H18A H 0.4763 0.8483 0.8621 0.042 Uiso 1 1 calc R
H18B H 0.4898 0.7557 0.8123 0.042 Uiso 1 1 calc R
H18C H 0.4679 0.7154 0.8739 0.042 Uiso 1 1 calc R
C19 C 0.35456(8) 1.02913(15) 0.96637(9) 0.0188(3) Uani 1 1 d .
C20 C 0.29847(9) 1.10476(16) 0.94904(11) 0.0270(4) Uani 1 1 d .
H20A H 0.2651 1.0589 0.9515 0.041 Uiso 1 1 calc R
H20B H 0.2878 1.1361 0.9015 0.041 Uiso 1 1 calc R
H20C H 0.3068 1.1673 0.9831 0.041 Uiso 1 1 calc R
C21 C 0.40334(9) 1.10218(17) 0.95485(10) 0.0251(4) Uani 1 1 d .
H21A H 0.4104 1.1706 0.9843 0.038 Uiso 1 1 calc R
H21B H 0.3903 1.1245 0.9052 0.038 Uiso 1 1 calc R
H21C H 0.4405 1.0580 0.9677 0.038 Uiso 1 1 calc R
C22 C 0.37859(9) 0.99553(17) 1.04396(9) 0.0267(4) Uani 1 1 d .
H22A H 0.3475 0.9544 1.0549 0.040 Uiso 1 1 calc R
H22B H 0.3900 1.0643 1.0731 0.040 Uiso 1 1 calc R
H22C H 0.4137 0.9464 1.0537 0.040 Uiso 1 1 calc R

loop_
_atom_site_aniso_label
_atom_site_aniso_U_11
_atom_site_aniso_U_22
_atom_site_aniso_U_33
_atom_site_aniso_U_23
_atom_site_aniso_U_13
_atom_site_aniso_U_12
Lu1 0.01320(3) 0.01194(3) 0.01208(3) -0.00084(3) 0.00495(2) 0.00091(2)
Al1 0.0205(2) 0.0189(2) 0.0163(2) -0.0001(2) 0.00614(19) 0.0064(2)
N1 0.0140(6) 0.0130(6) 0.0119(6) -0.0006(5) 0.0046(5) 0.0000(5)
C1 0.0147(7) 0.0236(9) 0.0252(9) -0.0045(7) 0.0029(6) 0.0027(6)
C2 0.0242(8) 0.0178(8) 0.0213(8) -0.0037(7) 0.0067(7) 0.0018(7)
C3 0.0446(12) 0.0317(11) 0.0242(9) 0.0052(8) 0.0130(9) 0.0137(9)
C4 0.0295(10) 0.0312(11) 0.0310(10) -0.0042(8) 0.0159(8) 0.0041(8)
C5 0.0134(6) 0.0117(7) 0.0129(6) 0.0010(5) 0.0038(5) 0.0015(5)
C6 0.0134(7) 0.0138(7) 0.0123(6) 0.0003(6) 0.0029(5) 0.0003(5)
C7 0.0186(7) 0.0149(7) 0.0120(7) -0.0013(6) 0.0048(6) -0.0006(6)
C8 0.0176(7) 0.0169(7) 0.0139(7) -0.0001(6) 0.0078(6) 0.0001(6)
C9 0.0162(7) 0.0175(8) 0.0170(7) -0.0007(6) 0.0058(6) -0.0029(6)
C10 0.0160(7) 0.0140(7) 0.0120(7) -0.0002(6) 0.0032(6) -0.0020(5)
C11 0.0129(7) 0.0205(8) 0.0137(7) 0.0005(6) 0.0020(6) -0.0006(6)
C12 0.0173(8) 0.0235(9) 0.0284(9) 0.0043(7) 0.0019(7) 0.0028(7)
C13 0.0146(7) 0.0210(8) 0.0166(7) -0.0019(6) 0.0044(6) -0.0025(6)
C14 0.0193(8) 0.0403(11) 0.0139(7) -0.0037(8) 0.0025(6) -0.0066(8)
C15 0.0174(7) 0.0213(8) 0.0180(7) -0.0001(6) 0.0096(6) 0.0001(6)
C16 0.0261(9) 0.0365(11) 0.0265(9) 0.0101(8) 0.0150(8) 0.0031(8)
C17 0.0340(10) 0.0319(11) 0.0361(11) -0.0115(9) 0.0236(9) -0.0046(8)
C18 0.0198(8) 0.0384(11) 0.0262(9) 0.0013(8) 0.0096(7) 0.0066(8)
C19 0.0240(8) 0.0156(7) 0.0187(8) -0.0033(6) 0.0099(6) -0.0061(6)
C20 0.0345(10) 0.0157(8) 0.0345(10) -0.0044(8) 0.0169(8) -0.0022(7)
C21 0.0327(10) 0.0215(9) 0.0230(9) -0.0053(7) 0.0126(8) -0.0115(7)
C22 0.0356(10) 0.0277(10) 0.0160(8) -0.0051(7) 0.0087(7) -0.0114(8)

loop_
_atom_type_symbol
_atom_type_description
_atom_type_scat_dispersion_real
_atom_type_scat_dispersion_imag
_atom_type_scat_source
C C 0.0033 0.0016 'International Tables Vol C Tables 4.2.6.8 and 6.1.1.4'
H H 0.0000 0.0000 'International Tables Vol C Tables 4.2.6.8 and 6.1.1.4'
N N 0.0061 0.0033 'International Tables Vol C Tables 4.2.6.8 and 6.1.1.4'
Al Al 0.0645 0.0514 'International Tables Vol C Tables 4.2.6.8 and 6.1.1.4'
Lu Lu -0.4720 5.8584 'International Tables Vol C Tables 4.2.6.8 and 6.1.1.4'

loop_
_geom_angle_atom_site_label_1
_geom_angle_atom_site_label_2
_geom_angle_atom_site_label_3
_geom_angle
_geom_angle_site_symmetry_1
_geom_angle_site_symmetry_3
N1 Lu1 N1 85.42(5) 7_567 .
N1 Lu1 C1 111.25(6) 7_567 .
N1 Lu1 C1 101.18(6) . .
N1 Lu1 C2 112.83(6) 7_567 .
N1 Lu1 C2 157.76(5) . .
C1 Lu1 C2 84.44(6) . .
N1 Lu1 C5 117.47(5) 7_567 .
N1 Lu1 C5 32.07(5) . .
C1 Lu1 C5 87.81(6) . .
C2 Lu1 C5 128.41(6) . .
N1 Lu1 C6 137.67(5) 7_567 .
N1 Lu1 C6 58.69(5) . .
C1 Lu1 C6 98.12(6) . .
C2 Lu1 C6 99.36(5) . .
C5 Lu1 C6 31.87(5) . .
N1 Lu1 C13 97.28(5) 7_567 .
N1 Lu1 C13 78.85(5) . .
C1 Lu1 C13 151.42(6) . .
C2 Lu1 C13 86.02(5) . .
C5 Lu1 C13 77.25(5) . .
C6 Lu1 C13 57.07(5) . .
N1 Lu1 Al1 112.68(4) 7_567 .
N1 Lu1 Al1 143.26(4) . .
C1 Lu1 Al1 43.14(5) . .
C2 Lu1 Al1 42.45(4) . .
C5 Lu1 Al1 119.87(4) . .
C6 Lu1 Al1 109.61(4) . .
C13 Lu1 Al1 126.71(4) . .
N1 Lu1 Lu1 44.89(4) 7_567 7_567
N1 Lu1 Lu1 40.53(3) . 7_567
C1 Lu1 Lu1 111.94(4) . 7_567
C2 Lu1 Lu1 155.27(4) . 7_567
C5 Lu1 Lu1 72.59(3) . 7_567
C6 Lu1 Lu1 96.55(3) . 7_567
C13 Lu1 Lu1 86.89(4) . 7_567
Al1 Lu1 Lu1 144.965(10) . 7_567
N1 Lu1 H1B 90.7(4) 7_567 .
N1 Lu1 H1B 89.4(5) . .
C1 Lu1 H1B 23.2(3) . .
C2 Lu1 H1B 102.4(4) . .
C5 Lu1 H1B 88.0(5) . .
C6 Lu1 H1B 109.0(5) . .
C13 Lu1 H1B 165.2(5) . .
Al1 Lu1 H1B 60.1(4) . .
Lu1 Lu1 H1B 90.0(4) 7_567 .
N1 Lu1 H2B 93.5(4) 7_567 .
N1 Lu1 H2B 154.7(5) . .
C1 Lu1 H2B 102.8(4) . .
C2 Lu1 H2B 22.7(3) . .
C5 Lu1 H2B 141.3(5) . .
C6 Lu1 H2B 109.5(5) . .
C13 Lu1 H2B 76.2(5) . .
Al1 Lu1 H2B 59.7(4) . .
Lu1 Lu1 H2B 132.8(3) 7_567 .
H1B Lu1 H2B 115.9(7) . .
N1 Lu1 H13A 79.1(4) 7_567 .
N1 Lu1 H13A 69.3(5) . .
C1 Lu1 H13A 165.8(5) . .
C2 Lu1 H13A 100.7(4) . .
C5 Lu1 H13A 78.7(5) . .
C6 Lu1 H13A 68.1(5) . .
C13 Lu1 H13A 20.0(3) . .
Al1 Lu1 H13A 143.1(4) . .
Lu1 Lu1 H13A 68.1(3) 7_567 .
H1B Lu1 H13A 156.9(6) . .
H2B Lu1 H13A 85.6(6) . .
C3 Al1 C4 118.68(9) . .
C3 Al1 C2 109.18(9) . .
C4 Al1 C2 106.97(8) . .
C3 Al1 C1 106.65(9) . .
C4 Al1 C1 106.89(9) . .
C2 Al1 C1 108.07(7) . .
C3 Al1 Lu1 109.71(7) . .
C4 Al1 Lu1 131.54(7) . .
C2 Al1 Lu1 56.23(5) . .
C1 Al1 Lu1 53.60(5) . .
C5 N1 Lu1 176.78(11) . 7_567
C5 N1 Lu1 87.86(9) . .
Lu1 N1 Lu1 94.58(5) 7_567 .
Al1 C1 Lu1 83.26(6) . .
Al1 C1 H1A 86.7(14) . .
Lu1 C1 H1A 168.8(14) . .
Al1 C1 H1B 126.4(14) . .
Lu1 C1 H1B 77.6(13) . .
H1A C1 H1B 104.6(15) . .
Al1 C1 H1C 123.0(13) . .
Lu1 C1 H1C 84.3(12) . .
H1A C1 H1C 105.5(15) . .
H1B C1 H1C 104.3(15) . .
Al1 C2 Lu1 81.32(6) . .
Al1 C2 H2A 118.5(13) . .
Lu1 C2 H2A 85.7(12) . .
Al1 C2 H2B 126.7(13) . .
Lu1 C2 H2B 73.9(13) . .
H2A C2 H2B 105.8(15) . .
Al1 C2 H2C 91.4(13) . .
Lu1 C2 H2C 170.3(13) . .
H2A C2 H2C 103.5(15) . .
H2B C2 H2C 106.0(15) . .
Al1 C3 H3A 109.5 . .
Al1 C3 H3B 109.5 . .
H3A C3 H3B 109.5 . .
Al1 C3 H3C 109.5 . .
H3A C3 H3C 109.5 . .
H3B C3 H3C 109.5 . .
Al1 C4 H4A 109.5 . .
Al1 C4 H4B 109.5 . .
H4A C4 H4B 109.5 . .
Al1 C4 H4C 109.5 . .
H4A C4 H4C 109.5 . .
H4B C4 H4C 109.5 . .
N1 C5 C6 119.63(14) . .
N1 C5 C10 123.98(14) . .
C6 C5 C10 116.16(14) . .
N1 C5 Lu1 60.08(8) . .
C6 C5 Lu1 77.37(9) . .
C10 C5 Lu1 131.68(11) . .
C7 C6 C5 118.94(14) . .
C7 C6 C11 118.45(14) . .
C5 C6 C11 120.74(14) . .
C7 C6 Lu1 117.06(11) . .
C5 C6 Lu1 70.75(9) . .
C11 C6 Lu1 95.47(9) . .
C8 C7 C6 122.82(15) . .
C8 C7 H7 118.6 . .
C6 C7 H7 118.6 . .
C7 C8 C9 116.25(15) . .
C7 C8 C15 122.87(15) . .
C9 C8 C15 120.45(15) . .
C10 C9 C8 124.16(15) . .
C10 C9 H9 117.9 . .
C8 C9 H9 117.9 . .
C9 C10 C5 118.39(14) . .
C9 C10 C19 119.86(14) . .
C5 C10 C19 121.67(14) . .
C13 C11 C14 105.53(14) . .
C13 C11 C12 108.99(14) . .
C14 C11 C12 107.73(15) . .
C13 C11 C6 116.07(13) . .
C14 C11 C6 111.78(14) . .
C12 C11 C6 106.48(14) . .
C11 C12 H12A 109.5 . .
C11 C12 H12B 109.5 . .
H12A C12 H12B 109.5 . .
C11 C12 H12C 109.5 . .
H12A C12 H12C 109.5 . .
H12B C12 H12C 109.5 . .
C11 C13 Lu1 91.24(9) . .
C11 C13 H13A 113.2(13) . .
Lu1 C13 H13A 58.8(12) . .
C11 C13 H13B 112.3(13) . .
Lu1 C13 H13B 68.7(11) . .
H13A C13 H13B 108.8(15) . .
C11 C13 H13C 110.7(13) . .
Lu1 C13 H13C 157.5(13) . .
H13A C13 H13C 105.7(14) . .
H13B C13 H13C 105.7(14) . .
C11 C14 H14A 109.5 . .
C11 C14 H14B 109.5 . .
H14A C14 H14B 109.5 . .
C11 C14 H14C 109.5 . .
H14A C14 H14C 109.5 . .
H14B C14 H14C 109.5 . .
C8 C15 C17 111.75(14) . .
C8 C15 C18 110.64(14) . .
C17 C15 C18 108.01(16) . .
C8 C15 C16 108.38(14) . .
C17 C15 C16 108.26(16) . .
C18 C15 C16 109.76(15) . .
C15 C16 H16A 109.5 . .
C15 C16 H16B 109.5 . .
H16A C16 H16B 109.5 . .
C15 C16 H16C 109.5 . .
H16A C16 H16C 109.5 . .
H16B C16 H16C 109.5 . .
C15 C17 H17A 109.5 . .
C15 C17 H17B 109.5 . .
H17A C17 H17B 109.5 . .
C15 C17 H17C 109.5 . .
H17A C17 H17C 109.5 . .
H17B C17 H17C 109.5 . .
C15 C18 H18A 109.5 . .
C15 C18 H18B 109.5 . .
H18A C18 H18B 109.5 . .
C15 C18 H18C 109.5 . .
H18A C18 H18C 109.5 . .
H18B C18 H18C 109.5 . .
C22 C19 C21 106.43(15) . .
C22 C19 C10 111.92(15) . .
C21 C19 C10 112.25(14) . .
C22 C19 C20 110.72(15) . .
C21 C19 C20 107.10(15) . .
C10 C19 C20 108.33(14) . .
C19 C20 H20A 109.5 . .
C19 C20 H20B 109.5 . .
H20A C20 H20B 109.5 . .
C19 C20 H20C 109.5 . .
H20A C20 H20C 109.5 . .
H20B C20 H20C 109.5 . .
C19 C21 H21A 109.5 . .
C19 C21 H21B 109.5 . .
H21A C21 H21B 109.5 . .
C19 C21 H21C 109.5 . .
H21A C21 H21C 109.5 . .
H21B C21 H21C 109.5 . .
C19 C22 H22A 109.5 . .
C19 C22 H22B 109.5 . .
H22A C22 H22B 109.5 . .
C19 C22 H22C 109.5 . .
H22A C22 H22C 109.5 . .
H22B C22 H22C 109.5 . .

loop_
_geom_bond_atom_site_label_1
_geom_bond_atom_site_label_2
_geom_bond_distance
_geom_bond_site_symmetry_2
Lu1 N1 2.0707(13) 7_567
Lu1 N1 2.2485(14) .
Lu1 C1 2.4564(17) .
Lu1 C2 2.5483(18) .
Lu1 C5 2.5925(16) .
Lu1 C6 2.6795(16) .
Lu1 C13 2.8044(17) .
Lu1 Al1 3.0306(5) .
Lu1 Lu1 3.17587(15) 7_567
Lu1 H1B 2.44(2) .
Lu1 H2B 2.46(2) .
Lu1 H13A 2.45(2) .
Al1 C3 1.966(2) .
Al1 C4 1.970(2) .
Al1 C2 2.0691(19) .
Al1 C1 2.087(2) .
N1 C5 1.377(2) .
N1 Lu1 2.0706(13) 7_567
C1 H1A 0.980(14) .
C1 H1B 0.984(14) .
C1 H1C 1.002(14) .
C2 H2A 0.997(14) .
C2 H2B 0.990(14) .
C2 H2C 0.999(14) .
C3 H3A 0.9800 .
C3 H3B 0.9800 .
C3 H3C 0.9800 .
C4 H4A 0.9800 .
C4 H4B 0.9800 .
C4 H4C 0.9800 .
C5 C6 1.450(2) .
C5 C10 1.450(2) .
C6 C7 1.408(2) .
C6 C11 1.557(2) .
C7 C8 1.382(2) .
C7 H7 0.9500 .
C8 C9 1.407(2) .
C8 C15 1.526(2) .
C9 C10 1.384(2) .
C9 H9 0.9500 .
C10 C19 1.539(2) .
C11 C13 1.533(2) .
C11 C14 1.537(2) .
C11 C12 1.538(3) .
C12 H12A 0.9800 .
C12 H12B 0.9800 .
C12 H12C 0.9800 .
C13 H13A 0.976(13) .
C13 H13B 0.980(13) .
C13 H13C 1.004(13) .
C14 H14A 0.9800 .
C14 H14B 0.9800 .
C14 H14C 0.9800 .
C15 C17 1.529(3) .
C15 C18 1.531(2) .
C15 C16 1.541(3) .
C16 H16A 0.9800 .
C16 H16B 0.9800 .
C16 H16C 0.9800 .
C17 H17A 0.9800 .
C17 H17B 0.9800 .
C17 H17C 0.9800 .
C18 H18A 0.9800 .
C18 H18B 0.9800 .
C18 H18C 0.9800 .
C19 C22 1.526(2) .
C19 C21 1.536(2) .
C19 C20 1.541(3) .
C20 H20A 0.9800 .
C20 H20B 0.9800 .
C20 H20C 0.9800 .
C21 H21A 0.9800 .
C21 H21B 0.9800 .
C21 H21C 0.9800 .
C22 H22A 0.9800 .
C22 H22B 0.9800 .
C22 H22C 0.9800 .

loop_
_geom_torsion_atom_site_label_1
_geom_torsion_atom_site_label_2
_geom_torsion_atom_site_label_3
_geom_torsion_atom_site_label_4
_geom_torsion
_geom_torsion_site_symmetry_1
_geom_torsion_site_symmetry_4
N1 Lu1 Al1 C3 -0.83(9) 7_567 .
N1 Lu1 Al1 C3 113.72(10) . .
C1 Lu1 Al1 C3 96.55(11) . .
C2 Lu1 Al1 C3 -100.38(10) . .
C5 Lu1 Al1 C3 143.91(9) . .
C6 Lu1 Al1 C3 177.30(9) . .
C13 Lu1 Al1 C3 -119.72(9) . .
Lu1 Lu1 Al1 C3 41.32(9) 7_567 .
N1 Lu1 Al1 C4 -177.53(10) 7_567 .
N1 Lu1 Al1 C4 -62.99(11) . .
C1 Lu1 Al1 C4 -80.15(11) . .
C2 Lu1 Al1 C4 82.91(11) . .
C5 Lu1 Al1 C4 -32.79(10) . .
C6 Lu1 Al1 C4 0.59(10) . .
C13 Lu1 Al1 C4 63.57(10) . .
Lu1 Lu1 Al1 C4 -135.38(9) 7_567 .
N1 Lu1 Al1 C2 99.56(8) 7_567 .
N1 Lu1 Al1 C2 -145.90(8) . .
C1 Lu1 Al1 C2 -163.06(10) . .
C5 Lu1 Al1 C2 -115.70(8) . .
C6 Lu1 Al1 C2 -82.32(7) . .
C13 Lu1 Al1 C2 -19.33(8) . .
Lu1 Lu1 Al1 C2 141.71(7) 7_567 .
N1 Lu1 Al1 C1 -97.38(8) 7_567 .
N1 Lu1 Al1 C1 17.17(9) . .
C2 Lu1 Al1 C1 163.06(10) . .
C5 Lu1 Al1 C1 47.36(8) . .
C6 Lu1 Al1 C1 80.75(8) . .
C13 Lu1 Al1 C1 143.73(8) . .
Lu1 Lu1 Al1 C1 -55.23(7) 7_567 .
N1 Lu1 N1 C5 177.89(11) 7_567 .
C1 Lu1 N1 C5 67.11(10) . .
C2 Lu1 N1 C5 -35.74(18) . .
C6 Lu1 N1 C5 -25.66(8) . .
C13 Lu1 N1 C5 -83.75(9) . .
Al1 Lu1 N1 C5 55.24(11) . .
Lu1 Lu1 N1 C5 177.89(11) 7_567 .
N1 Lu1 N1 Lu1 0.0 7_567 7_567
C1 Lu1 N1 Lu1 -110.78(6) . 7_567
C2 Lu1 N1 Lu1 146.37(12) . 7_567
C5 Lu1 N1 Lu1 -177.89(11) . 7_567
C6 Lu1 N1 Lu1 156.45(7) . 7_567
C13 Lu1 N1 Lu1 98.36(5) . 7_567
Al1 Lu1 N1 Lu1 -122.65(4) . 7_567
C3 Al1 C1 Lu1 -102.52(8) . .
C4 Al1 C1 Lu1 129.58(8) . .
C2 Al1 C1 Lu1 14.76(8) . .
N1 Lu1 C1 Al1 100.96(6) 7_567 .
N1 Lu1 C1 Al1 -169.63(5) . .
C2 Lu1 C1 Al1 -11.39(6) . .
C5 Lu1 C1 Al1 -140.33(6) . .
C6 Lu1 C1 Al1 -110.09(6) . .
C13 Lu1 C1 Al1 -82.45(13) . .
Lu1 Lu1 C1 Al1 149.44(4) 7_567 .
C3 Al1 C2 Lu1 101.35(8) . .
C4 Al1 C2 Lu1 -129.05(8) . .
C1 Al1 C2 Lu1 -14.28(8) . .
N1 Lu1 C2 Al1 -99.19(6) 7_567 .
N1 Lu1 C2 Al1 117.61(13) . .
C1 Lu1 C2 Al1 11.54(7) . .
C5 Lu1 C2 Al1 94.29(7) . .
C6 Lu1 C2 Al1 108.89(6) . .
C13 Lu1 C2 Al1 164.57(6) . .
Lu1 Lu1 C2 Al1 -121.75(8) 7_567 .
Lu1 N1 C5 C6 -169(2) 7_567 .
Lu1 N1 C5 C6 51.87(14) . .
Lu1 N1 C5 C10 17(2) 7_567 .
Lu1 N1 C5 C10 -122.50(14) . .
Lu1 N1 C5 Lu1 139(2) 7_567 .
N1 Lu1 C5 N1 -2.37(12) 7_567 .
C1 Lu1 C5 N1 -115.25(9) . .
C2 Lu1 C5 N1 163.61(9) . .
C6 Lu1 C5 N1 135.52(13) . .
C13 Lu1 C5 N1 89.29(9) . .
Al1 Lu1 C5 N1 -145.48(7) . .
Lu1 Lu1 C5 N1 -1.44(8) 7_567 .
N1 Lu1 C5 C6 -137.89(9) 7_567 .
N1 Lu1 C5 C6 -135.52(13) . .
C1 Lu1 C5 C6 109.23(9) . .
C2 Lu1 C5 C6 28.09(11) . .
C13 Lu1 C5 C6 -46.23(9) . .
Al1 Lu1 C5 C6 79.00(9) . .
Lu1 Lu1 C5 C6 -136.96(9) 7_567 .
N1 Lu1 C5 C10 108.18(14) 7_567 .
N1 Lu1 C5 C10 110.55(18) . .
C1 Lu1 C5 C10 -4.70(15) . .
C2 Lu1 C5 C10 -85.83(15) . .
C6 Lu1 C5 C10 -113.93(18) . .
C13 Lu1 C5 C10 -160.16(15) . .
Al1 Lu1 C5 C10 -34.93(16) . .
Lu1 Lu1 C5 C10 109.12(15) 7_567 .
N1 C5 C6 C7 -155.27(15) . .
C10 C5 C6 C7 19.5(2) . .
Lu1 C5 C6 C7 -110.95(14) . .
N1 C5 C6 C11 40.5(2) . .
C10 C5 C6 C11 -144.70(15) . .
Lu1 C5 C6 C11 84.82(13) . .
N1 C5 C6 Lu1 -44.32(12) . .
C10 C5 C6 Lu1 130.48(13) . .
N1 Lu1 C6 C7 175.47(10) 7_567 .
N1 Lu1 C6 C7 139.21(13) . .
C1 Lu1 C6 C7 41.02(13) . .
C2 Lu1 C6 C7 -44.64(12) . .
C5 Lu1 C6 C7 113.40(15) . .
C13 Lu1 C6 C7 -123.65(13) . .
Al1 Lu1 C6 C7 -1.96(12) . .
Lu1 Lu1 C6 C7 154.36(11) 7_567 .
N1 Lu1 C6 C5 62.07(11) 7_567 .
N1 Lu1 C6 C5 25.81(8) . .
C1 Lu1 C6 C5 -72.38(9) . .
C2 Lu1 C6 C5 -158.04(9) . .
C13 Lu1 C6 C5 122.95(10) . .
Al1 Lu1 C6 C5 -115.36(8) . .
Lu1 Lu1 C6 C5 40.96(8) 7_567 .
N1 Lu1 C6 C11 -58.63(12) 7_567 .
N1 Lu1 C6 C11 -94.89(10) . .
C1 Lu1 C6 C11 166.92(10) . .
C2 Lu1 C6 C11 81.26(10) . .
C5 Lu1 C6 C11 -120.70(13) . .
C13 Lu1 C6 C11 2.25(9) . .
Al1 Lu1 C6 C11 123.94(9) . .
Lu1 Lu1 C6 C11 -79.74(9) 7_567 .
C5 C6 C7 C8 -7.9(2) . .
C11 C6 C7 C8 156.67(16) . .
Lu1 C6 C7 C8 -89.84(17) . .
C6 C7 C8 C9 -6.9(2) . .
C6 C7 C8 C15 -179.44(15) . .
C7 C8 C9 C10 10.0(3) . .
C15 C8 C9 C10 -177.24(16) . .
C8 C9 C10 C5 2.1(3) . .
C8 C9 C10 C19 -174.91(16) . .
N1 C5 C10 C9 157.89(15) . .
C6 C5 C10 C9 -16.7(2) . .
Lu1 C5 C10 C9 79.74(19) . .
N1 C5 C10 C19 -25.2(2) . .
C6 C5 C10 C19 160.26(14) . .
Lu1 C5 C10 C19 -103.35(17) . .
C7 C6 C11 C13 121.02(17) . .
C5 C6 C11 C13 -74.7(2) . .
Lu1 C6 C11 C13 -3.84(15) . .
C7 C6 C11 C14 -0.1(2) . .
C5 C6 C11 C14 164.23(16) . .
Lu1 C6 C11 C14 -124.94(13) . .
C7 C6 C11 C12 -117.47(17) . .
C5 C6 C11 C12 46.83(19) . .
Lu1 C6 C11 C12 117.66(12) . .
C14 C11 C13 Lu1 128.04(12) . .
C12 C11 C13 Lu1 -116.50(12) . .
C6 C11 C13 Lu1 3.66(14) . .
N1 Lu1 C13 C11 141.35(10) 7_567 .
N1 Lu1 C13 C11 57.50(10) . .
C1 Lu1 C13 C11 -35.44(17) . .
C2 Lu1 C13 C11 -106.12(10) . .
C5 Lu1 C13 C11 24.75(9) . .
C6 Lu1 C13 C11 -2.27(9) . .
Al1 Lu1 C13 C11 -93.17(10) . .
Lu1 Lu1 C13 C11 97.59(9) 7_567 .
C7 C8 C15 C17 -20.0(2) . .
C9 C8 C15 C17 167.79(17) . .
C7 C8 C15 C18 -140.38(17) . .
C9 C8 C15 C18 47.4(2) . .
C7 C8 C15 C16 99.2(2) . .
C9 C8 C15 C16 -73.0(2) . .
C9 C10 C19 C22 -111.22(18) . .
C5 C10 C19 C22 71.9(2) . .
C9 C10 C19 C21 8.4(2) . .
C5 C10 C19 C21 -168.48(15) . .
C9 C10 C19 C20 126.43(17) . .
C5 C10 C19 C20 -50.4(2) . .

loop_
_platon_squeeze_void_nr
_platon_squeeze_void_average_x
_platon_squeeze_void_average_y
_platon_squeeze_void_average_z
_platon_squeeze_void_volume
_platon_squeeze_void_count_electrons
_platon_squeeze_void_content
1 0.000 0.244 0.250 193 50 ' '
2 0.500 -0.256 0.250 193 50 ' '
3 0.000 -0.244 0.750 193 50 ' '
4 0.500 0.256 0.750 193 50 ' '
